data_1557130
loop_
_publ_author_name
'Cole, Charles J. F.'
'Fuentes, Lilia'
'Snyder, Scott A.'

_publ_section_title
;
 Asymmetric pyrone Diels--Alder reactions enabled by dienamine catalysis
;
_journal_issue 8
_journal_name_full 'Chemical Science'
_journal_page_first 2175
_journal_page_last 2180
_journal_paper_doi 10.1039/C9SC05738B
_journal_volume 11
_journal_year 2020
_chemical_formula_moiety 'C27 H29 N O8'
_chemical_formula_sum 'C27 H29 N O8'
_chemical_formula_weight 495.51
_space_group_crystal_system monoclinic
_space_group_IT_number 5
_space_group_name_Hall 'C 2y'
_space_group_name_H-M_alt 'C 1 2 1'
_atom_sites_solution_hydrogens geom
_atom_sites_solution_primary dual
_atom_sites_solution_secondary difmap
_audit_creation_date 2019-04-04
_audit_creation_method
;
Olex2 1.2
(compiled 2018.05.29 svn.r3508 for OlexSys, GUI svn.r5506)
;
_audit_update_record
;
2019-11-11 deposited with the CCDC.	2020-01-22 downloaded from the CCDC.
;
_cell_angle_alpha 90
_cell_angle_beta 108.271(3)
_cell_angle_gamma 90
_cell_formula_units_Z 4
_cell_length_a 26.9187(10)
_cell_length_b 7.6682(3)
_cell_length_c 12.9814(5)
_cell_measurement_reflns_used 9209
_cell_measurement_temperature 100(2)
_cell_measurement_theta_max 30.72
_cell_measurement_theta_min 2.63
_cell_volume 2544.50(17)
_computing_cell_refinement 'SAINT V.8.35A (Bruker AXS Inc., 2013)'
_computing_data_collection 'APEX3 v.2015.9-0 (Bruker AXS Inc., 2015)'
_computing_data_reduction 'SAINT V.8.35A (Bruker AXS Inc., 2013)'
_computing_molecular_graphics
;
OLEX2: a complete structure solution, refinement and analysis program 
Dolomanov et al., 2009

Mercury: visualization and analysis of crystal structures
Macrae, et al., 2006

O. V. Dolomanov, L. J. Bourhis, R. J. Gildea, J. A. K. Howard and H. Puschmann.
J. Appl. Cryst. (2009). 42, 339-341;

C. F. Macrae, P. R. Edgington, P. McCabe, E. Pidcock, G. P. Shields, R. Taylor,
M. Towler and J. van de Streek, J. Appl. Cryst. (2006). 39, 453-457.
;
_computing_publication_material
;
 APEX3 v.2015.5-2 (Bruker AXS Inc., 2015)
 OLEX2 (Dolomanov et al., 2009)
;
_computing_structure_refinement 'XL-2018/3 (Sheldrick, 2015b)'
_computing_structure_solution 'XT 2018/2 (Sheldrick, 2015a)'
_diffrn_ambient_temperature 100(2)
_diffrn_detector 'Bruker PHOTON 100'
_diffrn_detector_area_resol_mean 10.4167
_diffrn_detector_type CMOS
_diffrn_measured_fraction_theta_full 0.999
_diffrn_measured_fraction_theta_max 0.996
_diffrn_measurement_device_type D8Venture
_diffrn_measurement_method 'omega and phi scans'
_diffrn_radiation_monochromator mirrors
_diffrn_radiation_type MoK\a
_diffrn_radiation_wavelength 0.71073
_diffrn_reflns_av_R_equivalents 0.0341
_diffrn_reflns_av_unetI/netI 0.0320
_diffrn_reflns_Laue_measured_fraction_full 0.999
_diffrn_reflns_Laue_measured_fraction_max 0.996
_diffrn_reflns_limit_h_max 38
_diffrn_reflns_limit_h_min -38
_diffrn_reflns_limit_k_max 11
_diffrn_reflns_limit_k_min -11
_diffrn_reflns_limit_l_max 18
_diffrn_reflns_limit_l_min -18
_diffrn_reflns_number 44278
_diffrn_reflns_point_group_measured_fraction_full 0.999
_diffrn_reflns_point_group_measured_fraction_max 0.990
_diffrn_reflns_theta_full 25.242
_diffrn_reflns_theta_max 30.803
_diffrn_reflns_theta_min 2.631
_diffrn_source 'micro-focus X-ray tube'
_diffrn_source_type 'INCOATEC ImuS'
_diffrn_standards_number 0
_exptl_absorpt_coefficient_mu 0.096
_exptl_absorpt_correction_T_max 0.7461
_exptl_absorpt_correction_T_min 0.6889
_exptl_absorpt_correction_type multi-scan
_exptl_absorpt_process_details
;
SADABS-2016/2 (Bruker,2016/2) was used for absorption correction. 
wR2(int) was 0.1392 before and 0.0446 after correction. 
The Ratio of minimum to maximum transmission is 0.9233. 
;
_exptl_crystal_colour colourless
_exptl_crystal_colour_primary colourless
_exptl_crystal_density_diffrn 1.293
_exptl_crystal_description block
_exptl_crystal_F_000 1048
_exptl_crystal_size_max 0.37
_exptl_crystal_size_mid 0.29
_exptl_crystal_size_min 0.17
_refine_diff_density_max 0.328
_refine_diff_density_min -0.179
_refine_diff_density_rms 0.045
_refine_ls_abs_structure_details
;
 Flack x determined using 2882 quotients [(I+)-(I-)]/[(I+)+(I-)]
 (Parsons, Flack and Wagner, Acta Cryst. B69 (2013) 249-259).
;
_refine_ls_abs_structure_Flack 0.1(2)
_refine_ls_extinction_method none
_refine_ls_goodness_of_fit_ref 1.040
_refine_ls_hydrogen_treatment constr
_refine_ls_matrix_type full
_refine_ls_number_parameters 330
_refine_ls_number_reflns 7883
_refine_ls_number_restraints 1
_refine_ls_restrained_S_all 1.040
_refine_ls_R_factor_all 0.0478
_refine_ls_R_factor_gt 0.0375
_refine_ls_shift/su_max 0.000
_refine_ls_shift/su_mean 0.000
_refine_ls_structure_factor_coef Fsqd
_refine_ls_weighting_details 'w=1/[\s^2^(Fo^2^)+(0.0490P)^2^+0.4987P] where P=(Fo^2^+2Fc^2^)/3'
_refine_ls_weighting_scheme calc
_refine_ls_wR_factor_gt 0.0836
_refine_ls_wR_factor_ref 0.0876
_reflns_Friedel_coverage 0.861
_reflns_Friedel_fraction_full 1.000
_reflns_Friedel_fraction_max 0.984
_reflns_number_gt 6933
_reflns_number_total 7883
_reflns_threshold_expression 'I > 2\s(I)'
_cod_data_source_file c9sc05738b2.cif
_cod_data_source_block 0761_cole
_cod_depositor_comments
;Adding full bibliography for 1557123--1557130.cif.

 Adding full bibliography for 1557123--1557130.cif.
;
_cod_database_code 1557130
_shelx_shelxl_version_number 2018/3
_shelx_space_group_comment
;
The symmetry employed for this shelxl refinement is uniquely defined
by the following loop, which should always be used as a source of
symmetry information in preference to the above space-group names.
They are only intended as comments.
;
_shelx_estimated_absorpt_t_max 0.984
_shelx_estimated_absorpt_t_min 0.965
_olex2_refinement_description
;
1. Fixed Uiso
 At 1.2 times of:
  All C(H) groups, All C(H,H) groups
 At 1.5 times of:
  All C(H,H,H) groups
2.a Ternary CH refined with riding coordinates:
 C16(H16), C21(H21)
2.b Secondary CH2 refined with riding coordinates:
 C15(H15A,H15B), C23(H23A,H23B)
2.c Aromatic/amide H refined with riding coordinates:
 C7(H7), C8(H8), C9(H9), C10(H10), C13(H13), C20(H20), C24(H24), C25(H25)
2.d Idealised Me refined as rotating group:
 C1(H1A,H1B,H1C), C2(H2A,H2B,H2C), C3(H3A,H3B,H3C), C19(H19A,H19B,H19C),
 C27(H27A,H27B,H27C)
;
_olex2_submission_special_instructions 'No special instructions were received'

loop_
_space_group_symop_operation_xyz
'x, y, z'
'-x, y, -z'
'x+1/2, y+1/2, z'
'-x+1/2, y+1/2, -z'

loop_
_atom_site_label
_atom_site_type_symbol
_atom_site_fract_x
_atom_site_fract_y
_atom_site_fract_z
_atom_site_U_iso_or_equiv
_atom_site_adp_type
_atom_site_occupancy
_atom_site_site_symmetry_order
_atom_site_calc_flag
_atom_site_refinement_flags_posn
O1 O 0.78198(5) 0.13583(17) 0.71633(10) 0.0204(3) Uani 1 1 d .
O2 O 0.69796(5) 0.09769(17) 0.60971(10) 0.0212(3) Uani 1 1 d .
O3 O 0.61235(5) 0.79366(16) 0.57046(9) 0.0166(2) Uani 1 1 d .
O4 O 0.59292(5) 0.53428(17) 0.49279(9) 0.0193(2) Uani 1 1 d .
O5 O 0.54368(5) 0.06202(17) 0.88079(10) 0.0230(3) Uani 1 1 d .
O6 O 0.46533(5) 0.1797(2) 0.86663(10) 0.0264(3) Uani 1 1 d .
O7 O 0.52933(5) 1.18443(17) 0.63499(10) 0.0222(3) Uani 1 1 d .
O8 O 0.46186(5) 0.99920(16) 0.61121(10) 0.0196(3) Uani 1 1 d .
N1 N 0.71968(5) 0.31128(19) 0.73757(11) 0.0150(3) Uani 1 1 d .
C1 C 0.86195(8) 0.0045(4) 0.73140(19) 0.0402(6) Uani 1 1 d .
H1A H 0.874455 0.119538 0.717789 0.060 Uiso 1 1 calc GR
H1B H 0.881338 -0.086288 0.707046 0.060 Uiso 1 1 calc GR
H1C H 0.867425 -0.009225 0.809244 0.060 Uiso 1 1 calc GR
C2 C 0.79353(8) 0.0164(3) 0.54894(16) 0.0312(4) Uani 1 1 d .
H2A H 0.756080 0.002202 0.510758 0.047 Uiso 1 1 calc GR
H2B H 0.813375 -0.069016 0.521557 0.047 Uiso 1 1 calc GR
H2C H 0.804421 0.134486 0.536627 0.047 Uiso 1 1 calc GR
C3 C 0.78145(10) -0.1817(3) 0.69430(19) 0.0373(5) Uani 1 1 d .
H3A H 0.786677 -0.189235 0.772352 0.056 Uiso 1 1 calc GR
H3B H 0.799172 -0.279661 0.672128 0.056 Uiso 1 1 calc GR
H3C H 0.743944 -0.186360 0.654491 0.056 Uiso 1 1 calc GR
C4 C 0.80390(7) -0.0120(3) 0.66949(15) 0.0245(4) Uani 1 1 d .
C5 C 0.73133(6) 0.1703(2) 0.68056(13) 0.0164(3) Uani 1 1 d .
C6 C 0.75188(6) 0.4117(2) 0.82303(13) 0.0141(3) Uani 1 1 d .
C7 C 0.80565(6) 0.4053(2) 0.87622(13) 0.0164(3) Uani 1 1 d .
H7 H 0.827386 0.322860 0.856434 0.020 Uiso 1 1 calc R
C8 C 0.82607(6) 0.5245(2) 0.95927(13) 0.0178(3) Uani 1 1 d .
H8 H 0.862595 0.524039 0.996527 0.021 Uiso 1 1 calc R
C9 C 0.79432(6) 0.6449(2) 0.98937(13) 0.0193(3) Uani 1 1 d .
H9 H 0.809423 0.722951 1.047618 0.023 Uiso 1 1 calc R
C10 C 0.74095(6) 0.6523(2) 0.93537(13) 0.0175(3) Uani 1 1 d .
H10 H 0.719495 0.734713 0.956035 0.021 Uiso 1 1 calc R
C11 C 0.71936(6) 0.5361(2) 0.85005(12) 0.0139(3) Uani 1 1 d .
C12 C 0.66666(6) 0.5121(2) 0.77593(12) 0.0131(3) Uani 1 1 d .
C13 C 0.66875(6) 0.3760(2) 0.71123(13) 0.0149(3) Uani 1 1 d .
H13 H 0.639609 0.330755 0.655572 0.018 Uiso 1 1 calc R
C14 C 0.62006(6) 0.6268(2) 0.76958(12) 0.0124(3) Uani 1 1 d .
C15 C 0.63497(6) 0.8229(2) 0.76483(13) 0.0152(3) Uani 1 1 d .
H15A H 0.628191 0.888042 0.824904 0.018 Uiso 1 1 calc R
H15B H 0.672632 0.833362 0.772611 0.018 Uiso 1 1 calc R
C16 C 0.60219(6) 0.8983(2) 0.65622(13) 0.0147(3) Uani 1 1 d .
H16 H 0.611435 1.023312 0.649949 0.018 Uiso 1 1 calc R
C17 C 0.54519(6) 0.8806(2) 0.64600(12) 0.0134(3) Uani 1 1 d .
C18 C 0.51245(6) 1.0381(2) 0.63135(12) 0.0149(3) Uani 1 1 d .
C19 C 0.42657(7) 1.1467(3) 0.58724(15) 0.0256(4) Uani 1 1 d .
H19A H 0.432350 1.215342 0.528326 0.038 Uiso 1 1 calc GR
H19B H 0.433116 1.219837 0.652065 0.038 Uiso 1 1 calc GR
H19C H 0.390343 1.104977 0.565091 0.038 Uiso 1 1 calc GR
C20 C 0.53041(6) 0.7155(2) 0.65056(12) 0.0128(3) Uani 1 1 d .
H20 H 0.495923 0.682330 0.647103 0.015 Uiso 1 1 calc R
C21 C 0.57432(6) 0.5870(2) 0.66179(12) 0.0126(3) Uani 1 1 d .
H21 H 0.561963 0.463588 0.659109 0.015 Uiso 1 1 calc R
C22 C 0.59394(6) 0.6298(2) 0.56696(13) 0.0145(3) Uani 1 1 d .
C23 C 0.60027(6) 0.5939(2) 0.86826(13) 0.0162(3) Uani 1 1 d .
H23A H 0.629353 0.615130 0.935935 0.019 Uiso 1 1 calc R
H23B H 0.572118 0.678394 0.865855 0.019 Uiso 1 1 calc R
C24 C 0.57992(6) 0.4133(2) 0.87113(13) 0.0169(3) Uani 1 1 d .
H24 H 0.602407 0.319555 0.867658 0.020 Uiso 1 1 calc R
C25 C 0.53330(7) 0.3725(3) 0.87808(14) 0.0201(3) Uani 1 1 d .
H25 H 0.510231 0.462779 0.884293 0.024 Uiso 1 1 calc R
C26 C 0.51661(7) 0.1889(3) 0.87633(13) 0.0197(4) Uani 1 1 d .
C27 C 0.44342(8) 0.0064(3) 0.85653(17) 0.0321(5) Uani 1 1 d .
H27A H 0.453436 -0.058222 0.800965 0.048 Uiso 1 1 calc GR
H27B H 0.405198 0.014057 0.835580 0.048 Uiso 1 1 calc GR
H27C H 0.456739 -0.054415 0.926199 0.048 Uiso 1 1 calc GR

loop_
_atom_site_aniso_label
_atom_site_aniso_U_11
_atom_site_aniso_U_22
_atom_site_aniso_U_33
_atom_site_aniso_U_23
_atom_site_aniso_U_13
_atom_site_aniso_U_12
O1 0.0144(5) 0.0216(6) 0.0247(6) -0.0055(5) 0.0054(5) 0.0046(5)
O2 0.0155(5) 0.0193(6) 0.0288(6) -0.0079(5) 0.0069(5) -0.0020(5)
O3 0.0168(6) 0.0157(6) 0.0181(5) -0.0006(5) 0.0067(4) -0.0011(5)
O4 0.0199(5) 0.0197(6) 0.0176(5) -0.0043(5) 0.0049(4) 0.0011(5)
O5 0.0233(6) 0.0231(7) 0.0221(6) 0.0035(5) 0.0064(5) -0.0010(5)
O6 0.0172(6) 0.0373(8) 0.0260(6) -0.0020(6) 0.0087(5) -0.0078(6)
O7 0.0277(7) 0.0134(6) 0.0230(6) -0.0003(5) 0.0043(5) 0.0016(5)
O8 0.0173(6) 0.0177(6) 0.0218(6) 0.0005(5) 0.0031(5) 0.0069(5)
N1 0.0116(6) 0.0140(6) 0.0183(6) -0.0013(5) 0.0033(5) 0.0010(5)
C1 0.0243(10) 0.0550(15) 0.0374(11) -0.0124(11) 0.0042(8) 0.0197(10)
C2 0.0264(9) 0.0445(12) 0.0260(9) -0.0026(9) 0.0131(8) 0.0046(9)
C3 0.0534(14) 0.0218(10) 0.0394(11) 0.0013(9) 0.0187(11) 0.0127(10)
C4 0.0230(8) 0.0268(10) 0.0247(9) -0.0041(7) 0.0089(7) 0.0097(8)
C5 0.0159(7) 0.0151(7) 0.0196(7) 0.0004(6) 0.0075(6) 0.0007(6)
C6 0.0132(7) 0.0140(7) 0.0150(7) 0.0007(6) 0.0044(6) -0.0005(6)
C7 0.0129(7) 0.0183(8) 0.0179(7) 0.0022(6) 0.0047(6) 0.0032(6)
C8 0.0117(7) 0.0233(8) 0.0163(7) 0.0020(7) 0.0012(6) -0.0008(6)
C9 0.0157(7) 0.0239(9) 0.0157(7) -0.0030(6) 0.0014(6) -0.0014(7)
C10 0.0147(7) 0.0191(8) 0.0174(7) -0.0014(6) 0.0031(6) 0.0021(6)
C11 0.0119(6) 0.0146(7) 0.0147(7) 0.0012(6) 0.0032(5) 0.0001(6)
C12 0.0109(6) 0.0122(7) 0.0153(7) 0.0009(6) 0.0026(5) 0.0004(6)
C13 0.0105(7) 0.0150(8) 0.0181(7) -0.0005(6) 0.0031(6) -0.0003(6)
C14 0.0109(6) 0.0109(7) 0.0137(7) -0.0014(6) 0.0012(5) -0.0004(6)
C15 0.0123(7) 0.0120(7) 0.0190(7) -0.0025(6) 0.0017(6) -0.0016(6)
C16 0.0147(7) 0.0112(7) 0.0176(7) -0.0010(6) 0.0040(6) -0.0006(6)
C17 0.0132(7) 0.0138(7) 0.0116(7) -0.0012(6) 0.0016(5) 0.0012(6)
C18 0.0190(7) 0.0144(7) 0.0099(6) -0.0006(6) 0.0025(5) 0.0029(6)
C19 0.0256(9) 0.0254(10) 0.0222(8) -0.0008(7) 0.0022(7) 0.0154(8)
C20 0.0100(7) 0.0154(7) 0.0124(6) 0.0000(6) 0.0025(5) 0.0010(6)
C21 0.0102(6) 0.0118(7) 0.0143(7) -0.0003(6) 0.0017(5) 0.0006(5)
C22 0.0102(6) 0.0154(8) 0.0164(7) -0.0002(6) 0.0020(5) 0.0011(6)
C23 0.0147(7) 0.0185(8) 0.0146(7) -0.0006(6) 0.0034(6) 0.0005(6)
C24 0.0163(7) 0.0191(8) 0.0146(7) 0.0021(6) 0.0039(6) 0.0028(7)
C25 0.0176(8) 0.0239(9) 0.0189(8) 0.0005(7) 0.0059(6) 0.0020(7)
C26 0.0176(8) 0.0292(10) 0.0126(7) -0.0001(7) 0.0049(6) -0.0040(7)
C27 0.0293(10) 0.0430(13) 0.0262(9) -0.0064(9) 0.0117(8) -0.0179(9)

loop_
_atom_type_symbol
_atom_type_description
_atom_type_scat_dispersion_real
_atom_type_scat_dispersion_imag
_atom_type_scat_source
C C 0.0033 0.0016 'International Tables Vol C Tables 4.2.6.8 and 6.1.1.4'
H H 0.0000 0.0000 'International Tables Vol C Tables 4.2.6.8 and 6.1.1.4'
N N 0.0061 0.0033 'International Tables Vol C Tables 4.2.6.8 and 6.1.1.4'
O O 0.0106 0.0060 'International Tables Vol C Tables 4.2.6.8 and 6.1.1.4'

loop_
_geom_angle_atom_site_label_1
_geom_angle_atom_site_label_2
_geom_angle_atom_site_label_3
_geom_angle
C5 O1 C4 120.31(13)
C22 O3 C16 112.47(12)
C26 O6 C27 115.72(16)
C18 O8 C19 115.29(14)
C5 N1 C6 130.99(13)
C13 N1 C5 120.71(13)
C13 N1 C6 108.29(13)
H1A C1 H1B 109.5
H1A C1 H1C 109.5
H1B C1 H1C 109.5
C4 C1 H1A 109.5
C4 C1 H1B 109.5
C4 C1 H1C 109.5
H2A C2 H2B 109.5
H2A C2 H2C 109.5
H2B C2 H2C 109.5
C4 C2 H2A 109.5
C4 C2 H2B 109.5
C4 C2 H2C 109.5
H3A C3 H3B 109.5
H3A C3 H3C 109.5
H3B C3 H3C 109.5
C4 C3 H3A 109.5
C4 C3 H3B 109.5
C4 C3 H3C 109.5
O1 C4 C1 101.16(15)
O1 C4 C2 110.05(16)
O1 C4 C3 109.37(14)
C2 C4 C1 111.06(17)
C3 C4 C1 111.82(19)
C3 C4 C2 112.76(18)
O1 C5 N1 110.25(14)
O2 C5 O1 128.11(16)
O2 C5 N1 121.63(15)
N1 C6 C11 106.85(13)
C7 C6 N1 131.22(15)
C7 C6 C11 121.92(15)
C6 C7 H7 121.4
C8 C7 C6 117.23(15)
C8 C7 H7 121.4
C7 C8 H8 119.2
C7 C8 C9 121.68(14)
C9 C8 H8 119.2
C8 C9 H9 119.5
C10 C9 C8 120.90(15)
C10 C9 H9 119.5
C9 C10 H10 120.6
C9 C10 C11 118.79(15)
C11 C10 H10 120.6
C6 C11 C12 107.59(14)
C10 C11 C6 119.43(14)
C10 C11 C12 132.98(15)
C11 C12 C14 125.62(14)
C13 C12 C11 106.67(14)
C13 C12 C14 127.60(14)
N1 C13 H13 124.7
C12 C13 N1 110.57(14)
C12 C13 H13 124.7
C12 C14 C15 110.03(12)
C12 C14 C21 109.84(12)
C12 C14 C23 110.70(13)
C15 C14 C21 106.85(12)
C23 C14 C15 110.31(13)
C23 C14 C21 109.02(12)
C14 C15 H15A 110.0
C14 C15 H15B 110.0
H15A C15 H15B 108.3
C16 C15 C14 108.68(13)
C16 C15 H15A 110.0
C16 C15 H15B 110.0
O3 C16 C15 107.66(13)
O3 C16 H16 110.6
O3 C16 C17 108.14(12)
C15 C16 H16 110.6
C17 C16 C15 109.04(13)
C17 C16 H16 110.6
C18 C17 C16 119.34(14)
C20 C17 C16 113.09(14)
C20 C17 C18 127.56(15)
O7 C18 O8 124.28(15)
O7 C18 C17 123.75(15)
O8 C18 C17 111.96(14)
O8 C19 H19A 109.5
O8 C19 H19B 109.5
O8 C19 H19C 109.5
H19A C19 H19B 109.5
H19A C19 H19C 109.5
H19B C19 H19C 109.5
C17 C20 H20 123.6
C17 C20 C21 112.85(14)
C21 C20 H20 123.6
C14 C21 H21 111.9
C20 C21 C14 109.22(12)
C20 C21 H21 111.9
C20 C21 C22 103.93(12)
C22 C21 C14 107.69(12)
C22 C21 H21 111.9
O3 C22 C21 113.09(13)
O4 C22 O3 120.74(15)
O4 C22 C21 126.15(15)
C14 C23 H23A 108.9
C14 C23 H23B 108.9
H23A C23 H23B 107.8
C24 C23 C14 113.20(13)
C24 C23 H23A 108.9
C24 C23 H23B 108.9
C23 C24 H24 117.1
C25 C24 C23 125.71(16)
C25 C24 H24 117.1
C24 C25 H25 119.5
C24 C25 C26 121.00(17)
C26 C25 H25 119.5
O5 C26 O6 123.21(17)
O5 C26 C25 126.33(16)
O6 C26 C25 110.44(16)
O6 C27 H27A 109.5
O6 C27 H27B 109.5
O6 C27 H27C 109.5
H27A C27 H27B 109.5
H27A C27 H27C 109.5
H27B C27 H27C 109.5

loop_
_geom_bond_atom_site_label_1
_geom_bond_atom_site_label_2
_geom_bond_distance
O1 C4 1.492(2)
O1 C5 1.322(2)
O2 C5 1.202(2)
O3 C16 1.4659(19)
O3 C22 1.346(2)
O4 C22 1.203(2)
O5 C26 1.206(2)
O6 C26 1.348(2)
O6 C27 1.444(3)
O7 C18 1.206(2)
O8 C18 1.337(2)
O8 C19 1.447(2)
N1 C5 1.400(2)
N1 C6 1.405(2)
N1 C13 1.396(2)
C1 H1A 0.9800
C1 H1B 0.9800
C1 H1C 0.9800
C1 C4 1.522(3)
C2 H2A 0.9800
C2 H2B 0.9800
C2 H2C 0.9800
C2 C4 1.517(3)
C3 H3A 0.9800
C3 H3B 0.9800
C3 H3C 0.9800
C3 C4 1.512(3)
C6 C7 1.396(2)
C6 C11 1.411(2)
C7 H7 0.9500
C7 C8 1.388(2)
C8 H8 0.9500
C8 C9 1.394(2)
C9 H9 0.9500
C9 C10 1.388(2)
C10 H10 0.9500
C10 C11 1.398(2)
C11 C12 1.455(2)
C12 C13 1.352(2)
C12 C14 1.513(2)
C13 H13 0.9500
C14 C15 1.563(2)
C14 C21 1.577(2)
C14 C23 1.554(2)
C15 H15A 0.9900
C15 H15B 0.9900
C15 C16 1.523(2)
C16 H16 1.0000
C16 C17 1.504(2)
C17 C18 1.472(2)
C17 C20 1.333(2)
C19 H19A 0.9800
C19 H19B 0.9800
C19 H19C 0.9800
C20 H20 0.9500
C20 C21 1.511(2)
C21 H21 1.0000
C21 C22 1.520(2)
C23 H23A 0.9900
C23 H23B 0.9900
C23 C24 1.494(2)
C24 H24 0.9500
C24 C25 1.324(2)
C25 H25 0.9500
C25 C26 1.476(3)
C27 H27A 0.9800
C27 H27B 0.9800
C27 H27C 0.9800
